data_2239333
loop_
_publ_author_name
'Qiu, Zhen-Zhe'
'Jing, Bi'
'Li, Qiu-Xia'
'Zhu, Ai-Xin'

_publ_section_title
;
 4,4'-{[1,2-Phenylenebis(methylene)]bis(oxy)}dibenzoic acid
 dimethylformamide disolvate
;
_journal_coeditor_code BG2524
_journal_issue 5
_journal_name_full 'Acta Crystallographica Section E'
_journal_page_first o534
_journal_page_last o535
_journal_paper_doi 10.1107/S1600536814006795
_journal_volume 70
_journal_year 2014
_chemical_formula_iupac 'C22 H18 O6, 2C3 H7 N O'
_chemical_formula_moiety 'C22 H18 O6, 2(C3 H7 N O)'
_chemical_formula_sum 'C28 H32 N2 O8'
_chemical_formula_weight 524.56
_chemical_name_systematic
;
4,4'-{[1,2-Phenylenebis(methylene)]bis(oxy)}dibenzoic acid dimethylformamide
disolvate
;
_space_group_IT_number 15
_symmetry_cell_setting monoclinic
_symmetry_space_group_name_Hall '-C 2yc'
_symmetry_space_group_name_H-M 'C 1 2/c 1'
_atom_sites_solution_hydrogens geom
_atom_sites_solution_primary direct
_atom_sites_solution_secondary difmap
_audit_creation_method SHELXL-97
_cell_angle_alpha 90.00
_cell_angle_beta 98.04(3)
_cell_angle_gamma 90.00
_cell_formula_units_Z 4
_cell_length_a 12.568(3)
_cell_length_b 11.081(2)
_cell_length_c 19.688(4)
_cell_measurement_temperature 293(2)
_cell_volume 2714.9(10)
_computing_cell_refinement 'RAPID-AUTO (Rigaku, 1998)'
_computing_data_collection 'RAPID-AUTO (Rigaku, 1998)'
_computing_data_reduction 'CrystalClear (Rigaku/MSC, 2002)'
_computing_molecular_graphics 'DIAMOND (Brandenburg, 1999)'
_computing_publication_material 'SHELXTL (Sheldrick, 2008)'
_computing_structure_refinement 'SHELXL97 (Sheldrick, 2008)'
_computing_structure_solution 'SHELXS97 (Sheldrick, 2008)'
_diffrn_ambient_temperature 293(2)
_diffrn_measured_fraction_theta_full 0.998
_diffrn_measured_fraction_theta_max 0.998
_diffrn_measurement_device_type 'Rigaku R-AXIS RAPID IP'
_diffrn_measurement_method \w
_diffrn_radiation_monochromator graphite
_diffrn_radiation_source 'fine-focus sealed tube'
_diffrn_radiation_type MoK\a
_diffrn_radiation_wavelength 0.71073
_diffrn_reflns_av_R_equivalents 0.0227
_diffrn_reflns_av_sigmaI/netI 0.0190
_diffrn_reflns_limit_h_max 16
_diffrn_reflns_limit_h_min -16
_diffrn_reflns_limit_k_max 14
_diffrn_reflns_limit_k_min -14
_diffrn_reflns_limit_l_max 24
_diffrn_reflns_limit_l_min -25
_diffrn_reflns_number 12992
_diffrn_reflns_theta_full 27.48
_diffrn_reflns_theta_max 27.48
_diffrn_reflns_theta_min 3.08
_diffrn_standards_decay_% 0
_exptl_absorpt_coefficient_mu 0.094
_exptl_absorpt_correction_T_max 1.0000
_exptl_absorpt_correction_T_min 0.7830
_exptl_absorpt_correction_type multi-scan
_exptl_absorpt_process_details '(ABSCOR; Higashi, 1995)'
_exptl_crystal_colour colorless
_exptl_crystal_density_diffrn 1.283
_exptl_crystal_density_method 'not measured'
_exptl_crystal_description block
_exptl_crystal_F_000 1112
_exptl_crystal_size_max 0.37
_exptl_crystal_size_mid 0.26
_exptl_crystal_size_min 0.21
_refine_diff_density_max 0.202
_refine_diff_density_min -0.178
_refine_ls_extinction_coef 0.0067(9)
_refine_ls_extinction_expression Fc^*^=kFc[1+0.001xFc^2^\l^3^/sin(2\q)]^-1/4^
_refine_ls_extinction_method 'SHELXL97 (Sheldrick, 2008)'
_refine_ls_goodness_of_fit_ref 1.084
_refine_ls_hydrogen_treatment mixed
_refine_ls_matrix_type full
_refine_ls_number_parameters 179
_refine_ls_number_reflns 3112
_refine_ls_number_restraints 0
_refine_ls_restrained_S_all 1.084
_refine_ls_R_factor_all 0.0492
_refine_ls_R_factor_gt 0.0420
_refine_ls_shift/su_max 0.004
_refine_ls_shift/su_mean 0.000
_refine_ls_structure_factor_coef Fsqd
_refine_ls_weighting_details 'calc w=1/[\s^2^(Fo^2^)+(0.0749P)^2^+0.5159P] where P=(Fo^2^+2Fc^2^)/3'
_refine_ls_weighting_scheme calc
_refine_ls_wR_factor_gt 0.1245
_refine_ls_wR_factor_ref 0.1316
_reflns_number_gt 2522
_reflns_number_total 3112
_reflns_threshold_expression I>2sigma(I)
_cod_data_source_file bg2524sup1.cif
_cod_data_source_block I
_cod_original_cell_volume 2715.0(9)
_cod_original_sg_symbol_H-M 'C 2/c'
_cod_database_code 2239333
_cod_database_fobs_code 2239333

loop_
_symmetry_equiv_pos_as_xyz
'x, y, z'
'-x, y, -z+1/2'
'x+1/2, y+1/2, z'
'-x+1/2, y+1/2, -z+1/2'
'-x, -y, -z'
'x, -y, z-1/2'
'-x+1/2, -y+1/2, -z'
'x+1/2, -y+1/2, z-1/2'

loop_
_atom_site_type_symbol
_atom_site_label
_atom_site_fract_x
_atom_site_fract_y
_atom_site_fract_z
_atom_site_U_iso_or_equiv
_atom_site_adp_type
_atom_site_calc_flag
_atom_site_refinement_flags
_atom_site_occupancy
_atom_site_symmetry_multiplicity
O O1 0.40156(8) 0.62429(9) 0.44602(5) 0.0603(3) Uani d . 1 1
H H1A 0.3863(16) 0.701(2) 0.4567(11) 0.097(6) Uiso d . 1 1
O O2 0.25800(8) 0.64860(9) 0.36718(5) 0.0634(3) Uani d . 1 1
O O3 0.40553(7) 0.12257(8) 0.29461(5) 0.0542(3) Uani d . 1 1
O O4 0.37129(9) 0.84725(9) 0.48090(5) 0.0697(3) Uani d . 1 1
N N1 0.27647(9) 1.01724(11) 0.45297(6) 0.0612(3) Uani d . 1 1
C C1 0.33217(9) 0.58739(11) 0.39294(6) 0.0454(3) Uani d . 1 1
C C2 0.35606(9) 0.46508(10) 0.36834(6) 0.0426(3) Uani d . 1 1
C C3 0.43792(10) 0.39435(11) 0.40211(6) 0.0466(3) Uani d . 1 1
H H3A 0.4797 0.4243 0.4412 0.056 Uiso calc R 1 1
C C4 0.45868(10) 0.27970(11) 0.37878(6) 0.0477(3) Uani d . 1 1
H H4A 0.5140 0.2333 0.4017 0.057 Uiso calc R 1 1
C C5 0.39532(9) 0.23540(10) 0.32053(6) 0.0442(3) Uani d . 1 1
C C6 0.31335(10) 0.30568(12) 0.28570(7) 0.0523(3) Uani d . 1 1
H H6A 0.2716 0.2758 0.2466 0.063 Uiso calc R 1 1
C C7 0.29425(10) 0.41968(12) 0.30942(6) 0.0497(3) Uani d . 1 1
H H7A 0.2398 0.4667 0.2860 0.060 Uiso calc R 1 1
C C8 0.49311(10) 0.04951(11) 0.32584(6) 0.0477(3) Uani d . 1 1
H H8A 0.4838 0.0308 0.3728 0.057 Uiso calc R 1 1
H H8B 0.5604 0.0927 0.3264 0.057 Uiso calc R 1 1
C C9 0.49515(9) -0.06479(10) 0.28507(6) 0.0431(3) Uani d . 1 1
C C10 0.49017(10) -0.17419(11) 0.31849(7) 0.0522(3) Uani d . 1 1
H H10A 0.4834 -0.1747 0.3649 0.063 Uiso calc R 1 1
C C11 0.49509(11) -0.28268(11) 0.28426(7) 0.0574(3) Uani d . 1 1
H H11A 0.4917 -0.3552 0.3076 0.069 Uiso calc R 1 1
C C12 0.33915(15) 1.08831(15) 0.50625(9) 0.0759(5) Uani d . 1 1
H H12A 0.4015 1.0434 0.5255 0.114 Uiso calc R 1 1
H H12B 0.2962 1.1064 0.5416 0.114 Uiso calc R 1 1
H H12C 0.3613 1.1622 0.4869 0.114 Uiso calc R 1 1
C C13 0.18927(15) 1.07654(18) 0.40971(12) 0.0903(6) Uani d . 1 1
H H13A 0.1600 1.0227 0.3737 0.135 Uiso calc R 1 1
H H13B 0.2158 1.1479 0.3901 0.135 Uiso calc R 1 1
H H13C 0.1342 1.0983 0.4367 0.135 Uiso calc R 1 1
C C14 0.29748(12) 0.90176(14) 0.44604(8) 0.0617(4) Uani d . 1 1
H H14A 0.2537 0.8585 0.4126 0.074 Uiso calc R 1 1

loop_
_atom_site_aniso_label
_atom_site_aniso_U_11
_atom_site_aniso_U_22
_atom_site_aniso_U_33
_atom_site_aniso_U_12
_atom_site_aniso_U_13
_atom_site_aniso_U_23
O1 0.0695(6) 0.0499(5) 0.0549(5) 0.0117(4) -0.0139(4) -0.0105(4)
O2 0.0590(6) 0.0563(5) 0.0690(6) 0.0145(4) -0.0118(5) -0.0082(4)
O3 0.0496(5) 0.0479(5) 0.0597(5) 0.0077(4) -0.0111(4) -0.0126(4)
O4 0.0791(7) 0.0580(6) 0.0679(6) 0.0169(5) -0.0038(5) -0.0100(5)
N1 0.0563(7) 0.0543(6) 0.0735(7) 0.0069(5) 0.0113(6) 0.0046(5)
C1 0.0462(6) 0.0455(6) 0.0433(6) 0.0008(5) 0.0020(5) 0.0015(5)
C2 0.0419(6) 0.0432(5) 0.0417(5) -0.0010(4) 0.0029(4) 0.0006(4)
C3 0.0496(6) 0.0462(6) 0.0405(5) -0.0010(5) -0.0055(5) -0.0021(5)
C4 0.0472(6) 0.0463(6) 0.0457(6) 0.0047(5) -0.0069(5) 0.0002(5)
C5 0.0422(6) 0.0433(6) 0.0456(6) -0.0002(4) 0.0012(5) -0.0034(5)
C6 0.0469(6) 0.0544(7) 0.0505(6) 0.0023(5) -0.0108(5) -0.0082(5)
C7 0.0440(6) 0.0508(6) 0.0504(6) 0.0060(5) -0.0077(5) -0.0013(5)
C8 0.0475(6) 0.0476(6) 0.0457(6) 0.0048(5) -0.0016(5) -0.0023(5)
C9 0.0368(5) 0.0436(6) 0.0477(6) 0.0012(4) 0.0015(4) -0.0005(4)
C10 0.0530(7) 0.0503(6) 0.0535(6) 0.0002(5) 0.0078(5) 0.0066(5)
C11 0.0549(7) 0.0422(6) 0.0753(8) -0.0006(5) 0.0102(6) 0.0089(6)
C12 0.0867(11) 0.0567(8) 0.0852(11) -0.0003(8) 0.0155(9) -0.0087(8)
C13 0.0650(10) 0.0815(11) 0.1215(16) 0.0154(9) 0.0034(10) 0.0215(11)
C14 0.0602(8) 0.0604(8) 0.0635(8) 0.0056(6) 0.0056(6) -0.0060(6)

loop_
_atom_type_symbol
_atom_type_description
_atom_type_scat_dispersion_real
_atom_type_scat_dispersion_imag
_atom_type_scat_source
C C 0.0033 0.0016 'International Tables Vol C Tables 4.2.6.8 and 6.1.1.4'
H H 0.0000 0.0000 'International Tables Vol C Tables 4.2.6.8 and 6.1.1.4'
N N 0.0061 0.0033 'International Tables Vol C Tables 4.2.6.8 and 6.1.1.4'
O O 0.0106 0.0060 'International Tables Vol C Tables 4.2.6.8 and 6.1.1.4'

loop_
_geom_angle_atom_site_label_1
_geom_angle_atom_site_label_2
_geom_angle_atom_site_label_3
_geom_angle_site_symmetry_1
_geom_angle_site_symmetry_3
_geom_angle
C1 O1 H1A . . 109.6(13)
C5 O3 C8 . . 117.65(9)
C14 N1 C13 . . 121.73(14)
C14 N1 C12 . . 120.34(13)
C13 N1 C12 . . 117.91(14)
O2 C1 O1 . . 122.79(11)
O2 C1 C2 . . 123.80(11)
O1 C1 C2 . . 113.41(10)
C3 C2 C7 . . 118.94(11)
C3 C2 C1 . . 122.01(10)
C7 C2 C1 . . 119.05(10)
C4 C3 C2 . . 121.32(10)
C4 C3 H3A . . 119.3
C2 C3 H3A . . 119.3
C3 C4 C5 . . 118.90(10)
C3 C4 H4A . . 120.5
C5 C4 H4A . . 120.5
O3 C5 C4 . . 124.01(10)
O3 C5 C6 . . 115.48(10)
C4 C5 C6 . . 120.49(11)
C7 C6 C5 . . 119.81(10)
C7 C6 H6A . . 120.1
C5 C6 H6A . . 120.1
C6 C7 C2 . . 120.54(10)
C6 C7 H7A . . 119.7
C2 C7 H7A . . 119.7
O3 C8 C9 . . 108.45(9)
O3 C8 H8A . . 110.0
C9 C8 H8A . . 110.0
O3 C8 H8B . . 110.0
C9 C8 H8B . . 110.0
H8A C8 H8B . . 108.4
C10 C9 C9 . 2_655 118.91(7)
C10 C9 C8 . . 118.63(11)
C9 C9 C8 2_655 . 122.44(7)
C11 C10 C9 . . 121.41(12)
C11 C10 H10A . . 119.3
C9 C10 H10A . . 119.3
C11 C11 C10 2_655 . 119.68(8)
C11 C11 H11A 2_655 . 120.2
C10 C11 H11A . . 120.2
N1 C12 H12A . . 109.5
N1 C12 H12B . . 109.5
H12A C12 H12B . . 109.5
N1 C12 H12C . . 109.5
H12A C12 H12C . . 109.5
H12B C12 H12C . . 109.5
N1 C13 H13A . . 109.5
N1 C13 H13B . . 109.5
H13A C13 H13B . . 109.5
N1 C13 H13C . . 109.5
H13A C13 H13C . . 109.5
H13B C13 H13C . . 109.5
O4 C14 N1 . . 124.37(14)
O4 C14 H14A . . 117.8
N1 C14 H14A . . 117.8

loop_
_geom_bond_atom_site_label_1
_geom_bond_atom_site_label_2
_geom_bond_site_symmetry_2
_geom_bond_distance
O1 C1 . 1.3285(15)
O1 H1A . 0.90(2)
O2 C1 . 1.2059(14)
O3 C5 . 1.3633(14)
O3 C8 . 1.4338(14)
O4 C14 . 1.2323(17)
N1 C14 . 1.3175(19)
N1 C13 . 1.448(2)
N1 C12 . 1.453(2)
C1 C2 . 1.4841(16)
C2 C3 . 1.3868(16)
C2 C7 . 1.3966(16)
C3 C4 . 1.3879(17)
C3 H3A . 0.9300
C4 C5 . 1.3911(16)
C4 H4A . 0.9300
C5 C6 . 1.3929(16)
C6 C7 . 1.3794(18)
C6 H6A . 0.9300
C7 H7A . 0.9300
C8 C9 . 1.5016(16)
C8 H8A . 0.9700
C8 H8B . 0.9700
C9 C10 . 1.3848(16)
C9 C9 2_655 1.403(2)
C10 C11 . 1.3837(18)
C10 H10A . 0.9300
C11 C11 2_655 1.372(3)
C11 H11A . 0.9300
C12 H12A . 0.9600
C12 H12B . 0.9600
C12 H12C . 0.9600
C13 H13A . 0.9600
C13 H13B . 0.9600
C13 H13C . 0.9600
C14 H14A . 0.9300

loop_
_geom_hbond_atom_site_label_D
_geom_hbond_atom_site_label_H
_geom_hbond_atom_site_label_A
_geom_hbond_site_symmetry_A
_geom_hbond_distance_DH
_geom_hbond_distance_HA
_geom_hbond_distance_DA
_geom_hbond_angle_DHA
_geom_hbond_publ_flag
O1 H1A O4 . 0.90(2) 1.71(2) 2.6064(14) 174(2) y
C3 H3A O1 5_666 0.93 2.55 3.3714(17) 146.9 y
C8 H8B O2 3_545 0.97 2.58 3.4920(18) 157.3 y
C8 H8B O3 2_655 0.97 2.50 2.9575(18) 108.6 y
C12 H12A O4 . 0.96 2.35 2.758(2) 104.6 y
C14 H14A O2 . 0.93 2.50 3.2110(19) 133.9 y
